data_2206681
loop_
_publ_author_name
'Takahashi, Hajime'
'Takechi, Haruko'
'Kubo, Kanji'
'Matsumoto, Taisuke'

_publ_section_title
;
 7-Diethylamino-3-dimethylamino-2<i>H</i>-1-benzopyran-2-one
;
_journal_coeditor_code DN6246
_journal_issue 9
_journal_name_full 'Acta Crystallographica Section E'
_journal_page_first o3041
_journal_page_last o3043
_journal_paper_doi 10.1107/S1600536805026607
_journal_volume 61
_journal_year 2005
_chemical_formula_iupac 'C15 H20 N2 O2'
_chemical_formula_moiety 'C15 H20 N2 O2'
_chemical_formula_sum 'C15 H20 N2 O2'
_chemical_formula_weight 260.34
_chemical_name_systematic
;
7-Diethylamino-3-dimethylamino-2H-1-benzopyran-2-one
;
_space_group_IT_number 19
_symmetry_cell_setting orthorhombic
_symmetry_space_group_name_Hall 'P 2ac 2ab'
_symmetry_space_group_name_H-M 'P 21 21 21'
_cell_angle_alpha 90.0000
_cell_angle_beta 90.0000
_cell_angle_gamma 90.0000
_cell_formula_units_Z 4
_cell_length_a 6.596(3)
_cell_length_b 14.360(6)
_cell_length_c 14.549(6)
_cell_measurement_reflns_used 4379
_cell_measurement_temperature 123.1
_cell_measurement_theta_max 27.5
_cell_measurement_theta_min 3.1
_cell_volume 1378.1(10)
_computing_cell_refinement 'Crystal Clear'
_computing_data_collection 'Crystal Clear (Rigaku, 1999)'
_computing_data_reduction 'Crystal Structure (Rigaku/MSC & Rigaku, 2004)'
_computing_molecular_graphics
;
ORTEPIII (Burnett & Johnson, 1996) and ORTEPIII for Windows (Farrugia,
1997)
;
_computing_publication_material CrystalStructure
_computing_structure_refinement 'CRYSTALS (Betteridge et al., 2003)'
_computing_structure_solution 'SIR97 (Altomare et al., 1999)'
_diffrn_detector_area_resol_mean 7.31
_diffrn_measured_fraction_theta_full 0.991
_diffrn_measured_fraction_theta_max 0.993
_diffrn_measurement_device_type 'Rigaku Saturn'
_diffrn_measurement_method \w
_diffrn_radiation_type 'Mo K\a'
_diffrn_radiation_wavelength 0.71070
_diffrn_reflns_av_R_equivalents 0.138
_diffrn_reflns_limit_h_max 8
_diffrn_reflns_limit_h_min -8
_diffrn_reflns_limit_k_max 18
_diffrn_reflns_limit_k_min -18
_diffrn_reflns_limit_l_max 18
_diffrn_reflns_limit_l_min -18
_diffrn_reflns_number 11200
_diffrn_reflns_theta_full 27.50
_diffrn_reflns_theta_max 27.48
_exptl_absorpt_coefficient_mu 0.084
_exptl_absorpt_correction_T_max 0.992
_exptl_absorpt_correction_T_min 0.987
_exptl_absorpt_correction_type multi-scan
_exptl_absorpt_process_details '(REQAB; Jacobson, 1998)'
_exptl_crystal_colour orange
_exptl_crystal_density_diffrn 1.255
_exptl_crystal_density_method 'not measured'
_exptl_crystal_description prism
_exptl_crystal_F_000 560.00
_exptl_crystal_size_max 0.15
_exptl_crystal_size_mid 0.14
_exptl_crystal_size_min 0.10
_refine_diff_density_max 0.31
_refine_diff_density_min -0.31
_refine_ls_extinction_method none
_refine_ls_goodness_of_fit_ref 1.000
_refine_ls_hydrogen_treatment constr
_refine_ls_number_parameters 194
_refine_ls_number_reflns 1817
_refine_ls_R_factor_gt 0.0566
_refine_ls_shift/su_max 0.0001
_refine_ls_structure_factor_coef Fsqd
_refine_ls_weighting_details 'w = 1/[0.9370\s(Fo^2^)]/(4Fo^2^)'
_refine_ls_weighting_scheme calc
_refine_ls_wR_factor_ref 0.1625
_reflns_number_gt 1467
_reflns_number_total 1823
_reflns_threshold_expression F^2^>2\s(F^2^)
_cod_data_source_file dn6246.cif
_cod_data_source_block I
_cod_original_cell_volume 1378.0(10)
_cod_database_code 2206681
_cod_database_fobs_code 2206681

loop_
_symmetry_equiv_pos_site_id
_symmetry_equiv_pos_as_xyz
1 +x,+y,+z
2 1/2+x,1/2-y,-z
3 -x,1/2+y,1/2-z
4 1/2-x,-y,1/2+z

loop_
_atom_site_label
_atom_site_fract_x
_atom_site_fract_y
_atom_site_fract_z
_atom_site_U_iso_or_equiv
_atom_site_adp_type
_atom_site_calc_flag
_atom_site_refinement_flags
_atom_site_occupancy
_atom_site_type_symbol
O1 0.3225(2) 0.81266(12) 0.61901(13) 0.0199(4) Uani d . 1.00 O
O2 0.4480(3) 0.70325(14) 0.70694(16) 0.0285(5) Uani d . 1.00 O
N1 0.0639(3) 0.62869(14) 0.74974(14) 0.0195(5) Uani d . 1.00 N
N2 0.1079(3) 1.05384(17) 0.41548(17) 0.0229(5) Uani d . 1.00 N
C1 0.2947(4) 0.73664(19) 0.67543(19) 0.0197(6) Uani d . 1.00 C
C2 0.0864(4) 0.70677(18) 0.69226(19) 0.0171(5) Uani d . 1.00 C
C3 -0.0671(4) 0.74784(17) 0.64592(18) 0.0156(5) Uani d . 1.00 C
C4 -0.0313(4) 0.82297(19) 0.58296(18) 0.0160(5) Uani d . 1.00 C
C5 -0.1815(4) 0.86916(18) 0.53231(18) 0.0182(5) Uani d . 1.00 C
C6 -0.1366(4) 0.94350(19) 0.47660(19) 0.0190(6) Uani d . 1.00 C
C7 0.0650(4) 0.97726(18) 0.46916(18) 0.0181(6) Uani d . 1.00 C
C8 0.2170(4) 0.93009(18) 0.51819(18) 0.0185(6) Uani d . 1.00 C
C9 0.1664(4) 0.85518(18) 0.57280(18) 0.0165(5) Uani d . 1.00 C
C10 0.1576(5) 0.6327(2) 0.8426(2) 0.0295(7) Uani d . 1.00 C
C11 -0.1400(4) 0.5923(2) 0.7563(2) 0.0258(7) Uani d . 1.00 C
C12 0.3145(4) 1.0897(2) 0.4088(2) 0.0232(6) Uani d . 1.00 C
C13 0.3738(5) 1.1489(2) 0.4919(2) 0.0304(7) Uani d . 1.00 C
C14 -0.0515(4) 1.1073(2) 0.3710(2) 0.0270(7) Uani d . 1.00 C
C15 -0.1177(5) 1.0672(2) 0.2778(2) 0.0409(9) Uani d . 1.00 C
H1 -0.2020 0.7267 0.6553 0.019 Uiso c R 1.00 H
H2 -0.3180 0.8486 0.5367 0.022 Uiso c R 1.00 H
H3 -0.2418 0.9725 0.4425 0.023 Uiso c R 1.00 H
H4 0.3543 0.9497 0.5137 0.022 Uiso c R 1.00 H
H5 0.0627 0.6577 0.8851 0.035 Uiso c R 1.00 H
H6 0.1955 0.5718 0.8615 0.035 Uiso c R 1.00 H
H7 0.2744 0.6713 0.8406 0.036 Uiso c R 1.00 H
H8 -0.1967 0.5874 0.6964 0.031 Uiso c R 1.00 H
H9 -0.2205 0.6331 0.7924 0.031 Uiso c R 1.00 H
H10 -0.1369 0.5325 0.7842 0.031 Uiso c R 1.00 H
H11 0.3249 1.1268 0.3550 0.028 Uiso c R 1.00 H
H12 0.4053 1.0385 0.4044 0.028 Uiso c R 1.00 H
H13 0.4324 1.1101 0.5376 0.037 Uiso c R 1.00 H
H14 0.4695 1.1946 0.4734 0.037 Uiso c R 1.00 H
H15 0.2569 1.1787 0.5162 0.037 Uiso c R 1.00 H
H16 -0.0033 1.1690 0.3619 0.032 Uiso c R 1.00 H
H17 -0.1662 1.1086 0.4104 0.032 Uiso c R 1.00 H
H18 -0.1330 1.0015 0.2823 0.049 Uiso c R 1.00 H
H19 -0.0179 1.0813 0.2328 0.049 Uiso c R 1.00 H
H20 -0.2433 1.0943 0.2604 0.049 Uiso c R 1.00 H

loop_
_atom_site_aniso_label
_atom_site_aniso_U_11
_atom_site_aniso_U_22
_atom_site_aniso_U_33
_atom_site_aniso_U_12
_atom_site_aniso_U_13
_atom_site_aniso_U_23
O1 0.0138(8) 0.0187(8) 0.0273(10) 0.0002(7) -0.0025(8) 0.0043(7)
O2 0.0146(9) 0.0304(10) 0.0403(12) 0.0006(9) -0.0049(9) 0.0105(9)
N1 0.0202(11) 0.0178(10) 0.0206(10) 0.0007(10) -0.0015(10) 0.0050(9)
N2 0.0180(11) 0.0204(11) 0.0302(12) -0.0025(10) -0.0021(10) 0.0085(9)
C1 0.0195(13) 0.0181(12) 0.0216(13) -0.0007(11) -0.0001(11) 0.0005(10)
C2 0.0172(12) 0.0141(10) 0.0201(12) 0.0002(10) 0.0017(10) -0.0036(10)
C3 0.0129(11) 0.0153(11) 0.0185(11) -0.0020(9) 0.0031(10) -0.0020(9)
C4 0.0144(11) 0.0170(11) 0.0167(11) 0.0006(10) 0.0001(10) -0.0003(10)
C5 0.0157(11) 0.0177(11) 0.0212(11) -0.0001(10) 0.0010(10) 0.0009(10)
C6 0.0141(12) 0.0205(12) 0.0224(12) 0.0028(11) -0.0018(10) 0.0012(10)
C7 0.0190(13) 0.0151(11) 0.0203(11) -0.0003(10) 0.0016(11) -0.0005(10)
C8 0.0147(12) 0.0162(11) 0.0245(12) 0.0006(10) 0.0012(10) 0.0005(10)
C9 0.0141(11) 0.0168(11) 0.0188(11) 0.0024(10) -0.0012(10) -0.0011(9)
C10 0.0301(16) 0.0324(15) 0.0261(14) -0.0027(14) -0.0066(13) 0.0077(12)
C11 0.0269(15) 0.0205(12) 0.0299(14) -0.0045(12) 0.0007(13) 0.0056(11)
C12 0.0174(12) 0.0219(13) 0.0303(14) -0.0017(11) 0.0007(11) 0.0048(11)
C13 0.0281(16) 0.0254(14) 0.0377(16) -0.0065(13) -0.0004(14) -0.0040(12)
C14 0.0228(14) 0.0191(12) 0.0391(16) 0.0005(11) -0.0036(14) 0.0095(12)
C15 0.047(2) 0.0391(17) 0.0370(17) -0.0129(17) -0.0148(16) 0.0211(15)

loop_
_atom_type_symbol
_atom_type_description
_atom_type_scat_dispersion_real
_atom_type_scat_dispersion_imag
_atom_type_scat_source
C C 0.003 0.002
;
International Tables for Crystallography
(1992, Vol. C, Tables 4.2.6.8 and 6.1.1.4)
;
H H 0.000 0.000
;
International Tables for Crystallography
(1992, Vol. C, Table 6.1.1.4)
;
O O 0.011 0.006
;
International Tables for Crystallography
(1992, Vol. C, Tables 4.2.6.8 and 6.1.1.4)
;
N N 0.006 0.003
;
International Tables for Crystallography
(1992, Vol. C, Tables 4.2.6.8 and 6.1.1.4)
;

loop_
_geom_angle_atom_site_label_1
_geom_angle_atom_site_label_2
_geom_angle_atom_site_label_3
_geom_angle
_geom_angle_publ_flag
C1 O1 C9 123.0(2) no
C2 N1 C10 117.8(2) no
C2 N1 C11 115.2(2) no
C10 N1 C11 109.9(2) no
C7 N2 C12 120.7(2) no
C7 N2 C14 121.7(2) no
C12 N2 C14 117.3(2) no
O1 C1 O2 115.4(2) no
O1 C1 C2 117.3(2) ?
O2 C1 C2 127.4(2) ?
N1 C2 C1 115.7(2) ?
N1 C2 C3 124.4(2) ?
C1 C2 C3 119.5(2) ?
C2 C3 C4 121.5(2) ?
C3 C4 C5 125.1(2) ?
C3 C4 C9 118.2(2) ?
C5 C4 C9 116.7(2) ?
C4 C5 C6 121.7(2) ?
C5 C6 C7 120.9(2) ?
N2 C7 C6 120.6(2) ?
N2 C7 C8 121.7(2) ?
C6 C7 C8 117.7(2) ?
C7 C8 C9 119.7(2) ?
O1 C9 C4 120.2(2) ?
O1 C9 C8 116.6(2) ?
C4 C9 C8 123.2(2) ?
N2 C12 C13 112.5(2) ?
N2 C14 C15 113.6(2) ?
C2 C3 H1 119.4 ?
C4 C3 H1 119.1 ?
C4 C5 H2 119.2 ?
C6 C5 H2 119.1 ?
C5 C6 H3 119.5 ?
C7 C6 H3 119.7 ?
C7 C8 H4 120.2 ?
C9 C8 H4 120.1 ?
N1 C10 H5 109.4 ?
N1 C10 H6 109.7 ?
N1 C10 H7 109.3 ?
H5 C10 H6 109.5 ?
H5 C10 H7 109.5 ?
H6 C10 H7 109.5 ?
N1 C11 H8 109.4 ?
N1 C11 H9 109.5 ?
N1 C11 H10 109.5 ?
H8 C11 H9 109.5 ?
H8 C11 H10 109.5 ?
H9 C11 H10 109.5 ?
N2 C12 H11 108.7 ?
N2 C12 H12 108.7 ?
C13 C12 H11 108.7 ?
C13 C12 H12 108.8 ?
H11 C12 H12 109.5 ?
C12 C13 H13 109.4 ?
C12 C13 H14 109.3 ?
C12 C13 H15 109.7 ?
H13 C13 H14 109.5 ?
H13 C13 H15 109.5 ?
H14 C13 H15 109.5 ?
N2 C14 H16 108.2 ?
N2 C14 H17 108.5 ?
C15 C14 H16 108.8 ?
C15 C14 H17 108.3 ?
H16 C14 H17 109.4 ?
C14 C15 H18 109.9 ?
C14 C15 H19 109.3 ?
C14 C15 H20 109.2 ?
H18 C15 H19 109.5 ?
H18 C15 H20 109.5 ?
H19 C15 H20 109.5 ?

loop_
_geom_bond_atom_site_label_1
_geom_bond_atom_site_label_2
_geom_bond_distance
_geom_bond_publ_flag
O1 C1 1.378(3) no
O1 C9 1.373(3) no
O2 C1 1.209(3) no
N1 C2 1.407(3) no
N1 C10 1.486(3) no
N1 C11 1.446(3) no
N2 C7 1.378(3) no
N2 C12 1.459(3) no
N2 C14 1.455(3) no
C1 C2 1.460(3) no
C2 C3 1.352(3) no
C3 C4 1.435(3) no
C4 C5 1.401(3) no
C4 C9 1.392(3) no
C5 C6 1.373(3) no
C6 C7 1.419(3) no
C7 C8 1.405(3) no
C8 C9 1.378(3) no
C12 C13 1.529(4) no
C14 C15 1.536(4) no
C3 H1 0.950 ?
C5 H2 0.950 ?
C6 H3 0.950 ?
C8 H4 0.950 ?
C10 H5 0.950 ?
C10 H6 0.950 ?
C10 H7 0.950 ?
C11 H8 0.950 ?
C11 H9 0.950 ?
C11 H10 0.950 ?
C12 H11 0.950 ?
C12 H12 0.950 ?
C13 H13 0.950 ?
C13 H14 0.950 ?
C13 H15 0.950 ?
C14 H16 0.950 ?
C14 H17 0.950 ?
C15 H18 0.950 ?
C15 H19 0.950 ?
C15 H20 0.950 ?

loop_
_geom_hbond_atom_site_label_D
_geom_hbond_atom_site_label_H
_geom_hbond_atom_site_label_A
_geom_hbond_site_symmetry_A
_geom_hbond_distance_DH
_geom_hbond_distance_HA
_geom_hbond_distance_DA
_geom_hbond_angle_DHA
_geom_hbond_publ_flag
C3 H1 O2 1_455 0.95 2.45 3.380(3) 166.0(2) yes
C5 H2 O1 1_455 0.95 2.71 3.599(3) 156.9(2) yes
C11 H9 O2 1_455 0.95 2.71 3.230(4) 115.3(2) yes
C15 H19 O1 4_574 0.95 2.59 3.479(4) 155.4(2) yes
C5 H2 Cp 2_466 0.95 3.09 3.44 104 yes

loop_
_geom_torsion_atom_site_label_1
_geom_torsion_atom_site_label_2
_geom_torsion_atom_site_label_3
_geom_torsion_atom_site_label_4
_geom_torsion
C1 O1 C9 C4 1.1(3)
C1 O1 C9 C8 -179.5(2)
C9 O1 C1 O2 175.6(2)
C9 O1 C1 C2 -5.8(3)
C10 N1 C2 C1 55.5(3)
C10 N1 C2 C3 -131.6(2)
C11 N1 C2 C1 -172.2(2)
C11 N1 C2 C3 0.7(3)
C7 N2 C12 C13 -79.4(3)
C12 N2 C7 C6 179.0(2)
C12 N2 C7 C8 -0.9(3)
C7 N2 C14 C15 -85.0(3)
C14 N2 C7 C6 5.2(3)
C14 N2 C7 C8 -174.7(2)
C12 N2 C14 C15 101.0(3)
C14 N2 C12 C13 94.7(3)
O1 C1 C2 N1 179.7(2)
O1 C1 C2 C3 6.4(3)
O2 C1 C2 N1 -1.9(4)
O2 C1 C2 C3 -175.2(2)
N1 C2 C3 C4 -175.2(2)
C1 C2 C3 C4 -2.5(3)
C2 C3 C4 C5 179.95(18)
C2 C3 C4 C9 -2.2(3)
C3 C4 C5 C6 176.8(2)
C3 C4 C9 O1 3.0(3)
C3 C4 C9 C8 -176.4(2)
C5 C4 C9 O1 -179.0(2)
C5 C4 C9 C8 1.7(3)
C9 C4 C5 C6 -1.1(3)
C4 C5 C6 C7 -0.8(4)
C5 C6 C7 N2 -177.8(2)
C5 C6 C7 C8 2.1(3)
N2 C7 C8 C9 178.4(2)
C6 C7 C8 C9 -1.5(3)
C7 C8 C9 O1 -179.7(2)
C7 C8 C9 C4 -0.4(4)

loop_
_cod_related_entry_id
_cod_related_entry_database
_cod_related_entry_code
1 ChemSpider 21128977
